data_4324069
loop_
_publ_author_name
'Pravat Bhattacharyya'
'Alexandra M. Z. Slawin'
'Martin B. Smith'
'J. Derek Woollins'

_publ_section_title
;
 Palladium(II) and Platinum(II) Complexes of the Heterodifunctional Ligand
 Ph2PNHP(O)Ph2
;
_journal_name_full 'Inorganic Chemistry'
_journal_page_first 3675
_journal_page_last 3682
_journal_paper_doi 10.1021/ic951247d
_journal_volume 35
_journal_year 1996
_chemical_formula_moiety 'C49 H45 Cl N2 O2 P4 Pt '
_chemical_formula_sum 'C49 H45 Cl N2 O2 P4 Pt'
_chemical_formula_weight 1048.34
_space_group_IT_number 2
_symmetry_cell_setting triclinic
_symmetry_Int_Tables_number 2
_symmetry_space_group_name_Hall '-P 1'
_symmetry_space_group_name_H-M 'P -1'
_audit_creation_date 'Mon Oct  9 15:16:18 1995'
_audit_creation_method 'from TEXRAY.INF file'
_cell_angle_alpha 91.71(2)
_cell_angle_beta 102.27(2)
_cell_angle_gamma 68.541(9)
_cell_formula_units_Z 2
_cell_length_a 14.686(2)
_cell_length_b 18.735(2)
_cell_length_c 9.018(3)
_cell_measurement_reflns_used 25
_cell_measurement_temperature 293.2
_cell_measurement_theta_max 75.1
_cell_measurement_theta_min 74.6
_cell_volume 2253.3(9)
_computing_cell_refinement 'MSC/AFC Diffractometer Control'
_computing_data_collection 'MSC/AFC Diffractometer Control'
_computing_data_reduction teXsan
_computing_publication_material teXsan
_computing_structure_refinement teXsan
_computing_structure_solution 'DIRDIF92 (PATTY)'
_diffrn_ambient_temperature 293.2
_diffrn_measurement_device AFC7S
_diffrn_measurement_method 'omega/2-theta scans'
_diffrn_orient_matrix_UB_11 0.07329
_diffrn_orient_matrix_UB_12 -0.01171
_diffrn_orient_matrix_UB_13 0.03843
_diffrn_orient_matrix_UB_21 0.01120
_diffrn_orient_matrix_UB_22 -0.05539
_diffrn_orient_matrix_UB_23 0.01651
_diffrn_orient_matrix_UB_31 0.01094
_diffrn_orient_matrix_UB_32 -0.00966
_diffrn_orient_matrix_UB_33 -0.10566
_diffrn_radiation_monochromator graphite
_diffrn_radiation_source 'X-ray tube'
_diffrn_radiation_type CuKalpha
_diffrn_radiation_wavelength 1.5418
_diffrn_reflns_av_R_equivalents 8.39
_diffrn_reflns_limit_h_max 16
_diffrn_reflns_limit_h_min 0
_diffrn_reflns_limit_k_max 21
_diffrn_reflns_limit_k_min -19
_diffrn_reflns_limit_l_max 9
_diffrn_reflns_limit_l_min -10
_diffrn_reflns_number 7021
_diffrn_reflns_theta_max 60.17
_diffrn_standards_decay_% 0.25
_diffrn_standards_interval_count 150
_diffrn_standards_number 3
_exptl_absorpt_coefficient_mu 7.817
_exptl_absorpt_correction_T_max 0.997
_exptl_absorpt_correction_T_min 0.565
_exptl_absorpt_correction_type empirical
_exptl_absorpt_process_details psi-scan
_exptl_crystal_colour clear
_exptl_crystal_density_diffrn 1.545
_exptl_crystal_description needle
_exptl_crystal_F_000 1048.00
_exptl_crystal_size_max 0.400
_exptl_crystal_size_mid 0.100
_exptl_crystal_size_min 0.100
_refine_diff_density_max 2.37
_refine_diff_density_min -3.92
_refine_ls_extinction_coef 18.62770
_refine_ls_extinction_method Zachariasen_type_2_Gaussian_isotropic
_refine_ls_goodness_of_fit_obs 5.819
_refine_ls_hydrogen_treatment noref
_refine_ls_matrix_type full
_refine_ls_number_parameters 533
_refine_ls_number_reflns 6420
_refine_ls_number_restraints 0
_refine_ls_R_factor_obs 0.0413
_refine_ls_shift/esd_max 0.2550
_refine_ls_structure_factor_coef F
_refine_ls_weighting_scheme sigma
_refine_ls_wR_factor_obs 0.0445
_reflns_number_observed 6420
_reflns_number_total 6719
_reflns_observed_criterion 3.00
_cod_data_source_file ic951247d_4.cif
_cod_data_source_block 13
_cod_original_cell_volume 2253.3(8)
_cod_original_sg_symbol_H-M 'P -1 '
_cod_original_formula_sum 'C49 H45 Cl N2 O2 P4 Pt '
_cod_database_code 4324069

loop_
_symmetry_equiv_pos_as_xyz
'   +x,   +y,   +z'
'   -x,   -y,   -z'

loop_
_atom_site_aniso_label
_atom_site_aniso_U_11
_atom_site_aniso_U_22
_atom_site_aniso_U_33
_atom_site_aniso_U_12
_atom_site_aniso_U_13
_atom_site_aniso_U_23
Pt(1) 0.0247(1) 0.0264(1) 0.0422(2) -0.01751(10) 0.0077(1) -0.0057(1)
Cl(1) 0.0519(9) 0.0494(9) 0.122(2) -0.0411(8) 0.046(1) -0.0445(10)
P(1) 0.0282(8) 0.0505(10) 0.054(1) -0.0233(7) 0.0104(8) -0.0055(8)
P(2) 0.0259(7) 0.0336(8) 0.0416(9) -0.0174(6) 0.0084(7) -0.0052(7)
P(3) 0.0271(8) 0.0321(8) 0.0458(9) -0.0170(6) 0.0098(7) -0.0060(7)
P(4) 0.0247(7) 0.0304(8) 0.0397(9) -0.0178(6) 0.0060(7) -0.0026(7)
O(1) 0.030(3) 0.064(3) 0.082(4) -0.012(2) 0.015(3) 0.003(3)
O(3) 0.039(2) 0.055(3) 0.053(3) -0.030(2) 0.018(2) -0.004(2)
N(1) 0.029(3) 0.028(3) 0.043(3) -0.016(2) 0.014(2) -0.013(2)
N(3) 0.025(2) 0.032(3) 0.045(3) -0.018(2) 0.006(2) -0.007(2)
C(1) 0.039(3) 0.046(4) 0.054(4) -0.029(3) 0.017(3) -0.010(3)
C(2) 0.054(4) 0.054(4) 0.063(5) -0.025(4) 0.022(4) -0.002(4)
C(3) 0.066(5) 0.060(5) 0.079(6) -0.022(4) 0.020(5) 0.015(4)
C(4) 0.077(6) 0.077(6) 0.077(6) -0.035(5) 0.020(5) 0.018(5)
C(5) 0.079(6) 0.092(7) 0.076(6) -0.032(5) 0.041(5) 0.007(5)
C(6) 0.049(4) 0.068(5) 0.077(6) -0.025(4) 0.023(4) -0.001(4)
C(7) 0.054(4) 0.086(5) 0.044(4) -0.054(4) 0.006(3) 0.003(4)
C(8) 0.087(6) 0.079(5) 0.065(5) -0.061(4) 0.022(5) -0.018(4)
C(9) 0.145(8) 0.093(6) 0.068(6) -0.092(6) 0.034(6) -0.026(5)
C(10) 0.174(9) 0.157(8) 0.060(6) -0.145(6) 0.025(6) -0.020(6)
C(11) 0.104(6) 0.201(9) 0.056(6) -0.133(5) 0.003(5) -0.001(6)
C(12) 0.059(4) 0.142(7) 0.056(5) -0.077(5) 0.003(4) 0.006(5)
C(13) 0.032(3) 0.044(4) 0.049(4) -0.015(3) 0.015(3) -0.001(3)
C(14) 0.061(5) 0.041(4) 0.070(5) -0.021(4) 0.004(4) -0.005(4)
C(15) 0.084(6) 0.032(4) 0.098(7) -0.020(4) 0.019(5) 0.001(4)
C(16) 0.083(7) 0.045(5) 0.090(7) 0.000(5) 0.028(5) 0.012(5)
C(17) 0.062(6) 0.069(6) 0.066(6) -0.005(5) -0.003(5) 0.016(5)
C(18) 0.043(4) 0.054(5) 0.060(5) -0.016(4) 0.002(4) -0.002(4)
C(19) 0.037(3) 0.040(3) 0.042(4) -0.027(3) 0.003(3) -0.002(3)
C(20) 0.045(4) 0.054(4) 0.054(5) -0.025(3) 0.009(3) -0.005(4)
C(21) 0.064(5) 0.074(5) 0.045(4) -0.037(4) 0.000(4) 0.008(4)
C(22) 0.077(5) 0.093(6) 0.048(5) -0.056(5) 0.020(4) -0.010(4)
C(23) 0.059(5) 0.079(5) 0.061(5) -0.037(4) 0.027(4) -0.021(4)
C(24) 0.039(4) 0.056(4) 0.052(4) -0.024(3) 0.018(3) -0.012(3)
C(25) 0.036(4) 0.035(3) 0.054(4) -0.015(3) 0.004(3) -0.005(3)
C(26) 0.042(4) 0.059(5) 0.081(6) -0.010(4) 0.012(4) 0.006(4)
C(27) 0.052(5) 0.067(6) 0.110(8) 0.008(5) 0.000(5) 0.015(6)
C(28) 0.081(7) 0.074(6) 0.079(7) -0.007(5) 0.001(6) 0.031(5)
C(29) 0.092(7) 0.061(5) 0.088(7) -0.021(5) 0.019(6) 0.024(5)
C(30) 0.057(5) 0.049(4) 0.065(5) -0.018(4) 0.016(4) 0.009(4)
C(31) 0.032(3) 0.039(4) 0.051(4) -0.018(3) 0.010(3) -0.010(3)
C(32) 0.095(6) 0.046(4) 0.086(6) -0.046(4) 0.001(5) -0.006(4)
C(33) 0.121(8) 0.063(5) 0.110(8) -0.059(5) 0.007(7) -0.033(6)
C(34) 0.083(6) 0.107(7) 0.095(7) -0.065(5) 0.018(5) -0.057(6)
C(35) 0.078(6) 0.131(8) 0.059(6) -0.063(6) 0.005(5) -0.022(5)
C(36) 0.062(5) 0.075(5) 0.058(5) -0.043(4) 0.007(4) -0.010(4)
C(37) 0.032(3) 0.031(3) 0.040(4) -0.019(3) 0.004(3) -0.002(3)
C(38) 0.043(4) 0.055(4) 0.053(4) -0.029(3) 0.009(3) 0.001(3)
C(39) 0.061(5) 0.061(5) 0.049(5) -0.027(4) 0.000(4) 0.004(4)
C(40) 0.047(4) 0.048(4) 0.055(5) -0.012(4) -0.008(4) 0.000(4)
C(41) 0.031(4) 0.055(4) 0.065(5) -0.014(3) 0.002(3) -0.006(4)
C(42) 0.036(4) 0.048(4) 0.045(4) -0.018(3) 0.007(3) -0.007(3)
C(43) 0.028(3) 0.032(3) 0.043(4) -0.018(3) 0.006(3) 0.001(3)
C(44) 0.057(4) 0.048(4) 0.053(4) -0.035(3) 0.004(4) 0.001(3)
C(45) 0.088(6) 0.072(5) 0.050(5) -0.046(5) 0.008(4) 0.009(4)
C(46) 0.081(5) 0.062(5) 0.080(6) -0.047(4) 0.018(5) 0.019(4)
C(47) 0.101(6) 0.064(5) 0.076(6) -0.069(4) 0.006(5) 0.004(4)
C(48) 0.077(5) 0.054(4) 0.049(4) -0.047(4) 0.008(4) -0.004(3)
C(49) 0.059(4) 0.049(4) 0.081(5) -0.037(3) 0.031(4) -0.047(4)

loop_
_atom_site_label
_atom_site_fract_x
_atom_site_fract_y
_atom_site_fract_z
_atom_site_U_iso_or_equiv
_atom_site_thermal_displace_type
_atom_site_calc_flag
_atom_site_calc_attached_atom
Pt(1) 0.06735(2) 0.17984(1) 0.16702(3) 0.02867(7) Uij ? ?
Cl(1) 0.1037(1) 0.28964(10) 0.2709(3) 0.0643(6) Uij ? ?
P(1) 0.3931(1) 0.1845(1) 0.1291(2) 0.0413(5) Uij ? ?
P(2) 0.2229(1) 0.12565(9) 0.1102(2) 0.0316(4) Uij ? ?
P(3) -0.1862(1) 0.36211(9) 0.4080(2) 0.0329(4) Uij ? ?
P(4) -0.0832(1) 0.22099(8) 0.2397(2) 0.0294(4) Uij ? ?
O(1) 0.4771(3) 0.1114(3) 0.1331(6) 0.060(2) Uij ? ?
O(3) -0.2509(3) 0.3304(2) 0.4672(5) 0.044(1) Uij ? ?
N(1) 0.2946(3) 0.1762(3) 0.1802(5) 0.031(1) Uij ? ?
N(3) -0.0895(3) 0.2961(3) 0.3520(6) 0.032(1) Uij ? ?
C(1) 0.3497(5) 0.2351(4) -0.0538(8) 0.041(2) Uij ? ?
C(2) 0.2571(6) 0.2945(4) -0.0954(9) 0.054(2) Uij ? ?
C(3) 0.2276(6) 0.3347(5) -0.2339(10) 0.067(3) Uij ? ?
C(4) 0.2903(7) 0.3154(5) -0.332(1) 0.074(3) Uij ? ?
C(5) 0.3805(7) 0.2580(5) -0.296(1) 0.078(3) Uij ? ?
C(6) 0.4110(6) 0.2175(5) -0.1567(10) 0.062(3) Uij ? ?
C(7) 0.4218(5) 0.2542(5) 0.2554(8) 0.053(2) Uij ? ?
C(8) 0.3512(7) 0.3232(5) 0.2827(9) 0.067(3) Uij ? ?
C(9) 0.3813(8) 0.3763(5) 0.3686(10) 0.087(3) Uij ? ?
C(10) 0.4826(9) 0.3602(7) 0.428(1) 0.106(4) Uij ? ?
C(11) 0.5522(7) 0.2919(7) 0.402(1) 0.100(3) Uij ? ?
C(12) 0.5237(6) 0.2385(5) 0.3154(9) 0.075(3) Uij ? ?
C(13) 0.2917(5) 0.0294(4) 0.1936(7) 0.040(2) Uij ? ?
C(14) 0.2670(6) -0.0312(4) 0.1237(9) 0.058(2) Uij ? ?
C(15) 0.3080(7) -0.1036(4) 0.193(1) 0.071(3) Uij ? ?
C(16) 0.3749(7) -0.1172(5) 0.329(1) 0.077(3) Uij ? ?
C(17) 0.4029(6) -0.0603(5) 0.3978(10) 0.073(3) Uij ? ?
C(18) 0.3606(5) 0.0140(4) 0.3287(9) 0.054(2) Uij ? ?
C(19) 0.2282(5) 0.1170(3) -0.0881(7) 0.037(2) Uij ? ?
C(20) 0.1509(5) 0.1671(4) -0.1952(8) 0.049(2) Uij ? ?
C(21) 0.1575(6) 0.1691(5) -0.3442(8) 0.059(2) Uij ? ?
C(22) 0.2407(6) 0.1196(5) -0.3888(9) 0.064(3) Uij ? ?
C(23) 0.3173(6) 0.0679(5) -0.2855(9) 0.061(3) Uij ? ?
C(24) 0.3117(5) 0.0666(4) -0.1351(8) 0.046(2) Uij ? ?
C(25) -0.2544(5) 0.4314(4) 0.2523(8) 0.042(2) Uij ? ?
C(26) -0.3549(6) 0.4721(4) 0.2442(10) 0.063(3) Uij ? ?
C(27) -0.4093(7) 0.5269(5) 0.125(1) 0.087(3) Uij ? ?
C(28) -0.3639(8) 0.5405(5) 0.017(1) 0.086(3) Uij ? ?
C(29) -0.2662(7) 0.5004(5) 0.025(1) 0.081(3) Uij ? ?
C(30) -0.2104(6) 0.4455(4) 0.1404(9) 0.056(2) Uij ? ?
C(31) -0.1243(5) 0.4083(4) 0.5528(8) 0.039(2) Uij ? ?
C(32) -0.1223(7) 0.4806(4) 0.5284(10) 0.072(3) Uij ? ?
C(33) -0.0798(8) 0.5145(5) 0.645(1) 0.094(4) Uij ? ?
C(34) -0.0396(7) 0.4796(6) 0.781(1) 0.087(3) Uij ? ?
C(35) -0.0393(7) 0.4073(6) 0.8112(10) 0.084(3) Uij ? ?
C(36) -0.0826(6) 0.3719(5) 0.6944(9) 0.061(2) Uij ? ?
C(37) -0.1930(4) 0.2529(3) 0.0853(7) 0.033(2) Uij ? ?
C(38) -0.1833(5) 0.2675(4) -0.0580(8) 0.047(2) Uij ? ?
C(39) -0.2666(6) 0.2937(4) -0.1779(8) 0.057(2) Uij ? ?
C(40) -0.3597(6) 0.3062(4) -0.1517(9) 0.055(2) Uij ? ?
C(41) -0.3711(5) 0.2923(4) -0.0104(9) 0.052(2) Uij ? ?
C(42) -0.2883(5) 0.2661(4) 0.1080(7) 0.042(2) Uij ? ?
C(43) -0.1057(4) 0.1526(3) 0.3513(7) 0.032(2) Uij ? ?
C(44) -0.0855(5) 0.1502(4) 0.5064(8) 0.049(2) Uij ? ?
C(45) -0.1010(6) 0.0963(5) 0.5913(9) 0.066(3) Uij ? ?
C(46) -0.1368(6) 0.0437(4) 0.5150(10) 0.068(3) Uij ? ?
C(47) -0.1564(7) 0.0445(4) 0.3618(10) 0.071(3) Uij ? ?
C(48) -0.1418(6) 0.0985(4) 0.2780(8) 0.054(2) Uij ? ?
C(49) 0.0312(5) 0.0916(4) 0.0596(9) 0.056(2) Uij ? ?
H(1n) 0.2636 0.2162 0.2242 0.0500 Uij ? ?
H(2) 0.2136 0.3077 -0.0256 0.0633 Uij ? ?
H(3) 0.1641 0.3754 -0.2615 0.0802 Uij ? ?
H(3n) -0.0197 0.3011 0.3959 0.0500 Uij ? ?
H(4) 0.2713 0.3422 -0.4298 0.0870 Uij ? ?
H(5) 0.4243 0.2448 -0.3657 0.0908 Uij ? ?
H(6) 0.4750 0.1770 -0.1313 0.0712 Uij ? ?
H(8) 0.2816 0.3344 0.2422 0.0796 Uij ? ?
H(9) 0.3321 0.4244 0.3858 0.1028 Uij ? ?
H(10) 0.5053 0.3955 0.4863 0.1293 Uij ? ?
H(11) 0.6227 0.2787 0.4446 0.1203 Uij ? ?
H(12) 0.5734 0.1905 0.2975 0.0900 Uij ? ?
H(14) 0.2205 -0.0218 0.0283 0.0681 Uij ? ?
H(15) 0.2890 -0.1441 0.1469 0.0834 Uij ? ?
H(16) 0.4026 -0.1673 0.3779 0.0904 Uij ? ?
H(17) 0.4506 -0.0711 0.4923 0.0857 Uij ? ?
H(18) 0.3795 0.0541 0.3774 0.0631 Uij ? ?
H(20) 0.0923 0.2007 -0.1638 0.0567 Uij ? ?
H(21) 0.1039 0.2053 -0.4169 0.0693 Uij ? ?
H(22) 0.2457 0.1212 -0.4930 0.0769 Uij ? ?
H(23) 0.3749 0.0321 -0.3167 0.0709 Uij ? ?
H(24) 0.3653 0.0314 -0.0625 0.0528 Uij ? ?
H(26) -0.3867 0.4622 0.3194 0.0730 Uij ? ?
H(27) -0.4790 0.5551 0.1213 0.1040 Uij ? ?
H(28) -0.4018 0.5785 -0.0631 0.1007 Uij ? ?
H(29) -0.2343 0.5106 -0.0501 0.0955 Uij ? ?
H(30) -0.1410 0.4168 0.1436 0.0657 Uij ? ?
H(32) -0.1504 0.5070 0.4295 0.0849 Uij ? ?
H(33) -0.0776 0.5636 0.6274 0.1135 Uij ? ?
H(34) -0.0094 0.5029 0.8629 0.1034 Uij ? ?
H(35) -0.0104 0.3817 0.9114 0.0988 Uij ? ?
H(36) -0.0831 0.3222 0.7125 0.0708 Uij ? ?
H(38) -0.1181 0.2588 -0.0750 0.0535 Uij ? ?
H(39) -0.2581 0.3027 -0.2774 0.0665 Uij ? ?
H(40) -0.4165 0.3247 -0.2341 0.0645 Uij ? ?
H(41) -0.4360 0.3005 0.0074 0.0610 Uij ? ?
H(42) -0.2961 0.2570 0.2069 0.0483 Uij ? ?
H(44) -0.0596 0.1861 0.5581 0.0565 Uij ? ?
H(45) -0.0868 0.0958 0.6995 0.0774 Uij ? ?
H(46) -0.1473 0.0064 0.5730 0.0793 Uij ? ?
H(47) -0.1799 0.0073 0.3116 0.0845 Uij ? ?
H(48) -0.1559 0.0987 0.1698 0.0624 Uij ? ?
H(49c) 0.0512 0.0480 0.1295 0.0659 Uij ? ?
H(49a) 0.0645 0.0751 -0.0227 0.0659 Uij ? ?
H(49b) -0.0394 0.1075 0.0202 0.0659 Uij ? ?

loop_
_atom_type_symbol
_atom_type_oxidation_number
_atom_type_number_in_cell
_atom_type_scat_dispersion_real
_atom_type_scat_dispersion_imag
_atom_type_scat_source
C 0 98 0.018 0.009 'International Tables'
H 0 90 0.000 0.000 'International Tables'
N 0 4 0.031 0.018 'International Tables'
O 0 4 0.049 0.032 'International Tables'
P 0 8 0.295 0.434 'International Tables'
Pt 0 2 -4.593 6.926 'International Tables'
Cl 0 2 0.364 0.702 'International Tables'

loop_
_geom_angle_atom_site_label_1
_geom_angle_atom_site_label_2
_geom_angle_atom_site_label_3
_geom_angle
_geom_angle_site_symmetry_1
_geom_angle_site_symmetry_2
_geom_angle_site_symmetry_3
_geom_angle_publ_flag
Cl(1) Pt(1) P(2) 91.71(5) ? ? ? yes
Cl(1) Pt(1) P(4) 91.95(5) ? ? ? yes
Cl(1) Pt(1) C(49) 174.8(2) ? ? ? yes
P(2) Pt(1) P(4) 173.39(5) ? ? ? yes
P(2) Pt(1) C(49) 88.4(2) ? ? ? yes
P(4) Pt(1) C(49) 88.5(2) ? ? ? yes
O(1) P(1) N(1) 113.9(3) ? ? ? yes
O(1) P(1) C(1) 113.0(3) ? ? ? yes
O(1) P(1) C(7) 114.6(3) ? ? ? yes
N(1) P(1) C(1) 107.8(3) ? ? ? yes
N(1) P(1) C(7) 103.5(3) ? ? ? yes
C(1) P(1) C(7) 103.0(3) ? ? ? yes
Pt(1) P(2) N(1) 110.7(2) ? ? ? yes
Pt(1) P(2) C(13) 112.9(2) ? ? ? yes
Pt(1) P(2) C(19) 117.4(2) ? ? ? yes
N(1) P(2) C(13) 105.4(3) ? ? ? yes
N(1) P(2) C(19) 105.2(3) ? ? ? yes
C(13) P(2) C(19) 104.3(3) ? ? ? yes
O(3) P(3) N(3) 114.3(2) ? ? ? yes
O(3) P(3) C(25) 112.6(3) ? ? ? yes
O(3) P(3) C(31) 112.1(3) ? ? ? yes
N(3) P(3) C(25) 107.7(3) ? ? ? yes
N(3) P(3) C(31) 102.1(3) ? ? ? yes
C(25) P(3) C(31) 107.3(3) ? ? ? yes
Pt(1) P(4) N(3) 108.4(2) ? ? ? yes
Pt(1) P(4) C(37) 115.2(2) ? ? ? yes
Pt(1) P(4) C(43) 116.7(2) ? ? ? yes
N(3) P(4) C(37) 107.2(3) ? ? ? yes
N(3) P(4) C(43) 104.9(3) ? ? ? yes
C(37) P(4) C(43) 103.7(3) ? ? ? yes
P(1) N(1) P(2) 131.6(3) ? ? ? yes
P(3) N(3) P(4) 131.3(3) ? ? ? yes
P(1) C(1) C(2) 122.7(5) ? ? ? yes
P(1) C(1) C(6) 119.8(6) ? ? ? yes
C(2) C(1) C(6) 117.4(7) ? ? ? yes
C(1) C(2) C(3) 121.5(7) ? ? ? yes
C(2) C(3) C(4) 119.3(8) ? ? ? yes
C(3) C(4) C(5) 120.9(8) ? ? ? yes
C(4) C(5) C(6) 120.3(8) ? ? ? yes
C(1) C(6) C(5) 120.7(7) ? ? ? yes
P(1) C(7) C(8) 124.2(6) ? ? ? yes
P(1) C(7) C(12) 115.9(7) ? ? ? yes
C(8) C(7) C(12) 119.6(7) ? ? ? yes
C(7) C(8) C(9) 120.0(8) ? ? ? yes
C(8) C(9) C(10) 119.9(10) ? ? ? yes
C(9) C(10) C(11) 120.0(9) ? ? ? yes
C(10) C(11) C(12) 121.0(9) ? ? ? yes
C(7) C(12) C(11) 119.4(9) ? ? ? yes
P(2) C(13) C(14) 118.5(5) ? ? ? yes
P(2) C(13) C(18) 122.7(5) ? ? ? yes
C(14) C(13) C(18) 118.6(6) ? ? ? yes
C(13) C(14) C(15) 120.6(7) ? ? ? yes
C(14) C(15) C(16) 119.6(8) ? ? ? yes
C(15) C(16) C(17) 121.4(8) ? ? ? yes
C(16) C(17) C(18) 119.3(8) ? ? ? yes
C(13) C(18) C(17) 120.5(7) ? ? ? yes
P(2) C(19) C(20) 119.0(5) ? ? ? yes
P(2) C(19) C(24) 122.0(5) ? ? ? yes
C(20) C(19) C(24) 118.7(6) ? ? ? yes
C(19) C(20) C(21) 121.0(7) ? ? ? yes
C(20) C(21) C(22) 119.6(7) ? ? ? yes
C(21) C(22) C(23) 120.4(7) ? ? ? yes
C(22) C(23) C(24) 120.0(7) ? ? ? yes
C(19) C(24) C(23) 120.1(7) ? ? ? yes
P(3) C(25) C(26) 118.2(6) ? ? ? yes
P(3) C(25) C(30) 122.9(5) ? ? ? yes
C(26) C(25) C(30) 118.9(7) ? ? ? yes
C(25) C(26) C(27) 119.3(8) ? ? ? yes
C(26) C(27) C(28) 120.7(8) ? ? ? yes
C(27) C(28) C(29) 120.0(8) ? ? ? yes
C(28) C(29) C(30) 120.9(9) ? ? ? yes
C(25) C(30) C(29) 120.3(8) ? ? ? yes
P(3) C(31) C(32) 122.6(6) ? ? ? yes
P(3) C(31) C(36) 118.3(5) ? ? ? yes
C(32) C(31) C(36) 119.0(7) ? ? ? yes
C(31) C(32) C(33) 119.9(8) ? ? ? yes
C(32) C(33) C(34) 121.1(9) ? ? ? yes
C(33) C(34) C(35) 121.1(8) ? ? ? yes
C(34) C(35) C(36) 118.7(8) ? ? ? yes
C(31) C(36) C(35) 120.1(8) ? ? ? yes
P(4) C(37) C(38) 119.8(5) ? ? ? yes
P(4) C(37) C(42) 121.9(5) ? ? ? yes
C(38) C(37) C(42) 118.3(6) ? ? ? yes
C(37) C(38) C(39) 121.0(6) ? ? ? yes
C(38) C(39) C(40) 119.2(7) ? ? ? yes
C(39) C(40) C(41) 120.8(7) ? ? ? yes
C(40) C(41) C(42) 119.8(7) ? ? ? yes
C(37) C(42) C(41) 120.9(6) ? ? ? yes
P(4) C(43) C(44) 122.4(5) ? ? ? yes
P(4) C(43) C(48) 119.6(5) ? ? ? yes
C(44) C(43) C(48) 118.0(6) ? ? ? yes
C(43) C(44) C(45) 121.9(6) ? ? ? yes
C(44) C(45) C(46) 118.4(7) ? ? ? yes
C(45) C(46) C(47) 120.7(7) ? ? ? yes
C(46) C(47) C(48) 120.6(7) ? ? ? yes
C(43) C(48) C(47) 120.3(7) ? ? ? yes

loop_
_geom_bond_atom_site_label_1
_geom_bond_atom_site_label_2
_geom_bond_distance
_geom_bond_site_symmetry_1
_geom_bond_site_symmetry_2
_geom_bond_publ_flag
Pt(1) Cl(1) 2.423(2) ? ? yes
Pt(1) P(2) 2.298(2) ? ? yes
Pt(1) P(4) 2.292(2) ? ? yes
Pt(1) C(49) 2.070(6) ? ? yes
P(1) O(1) 1.465(5) ? ? yes
P(1) N(1) 1.667(5) ? ? yes
P(1) C(1) 1.797(7) ? ? yes
P(1) C(7) 1.815(7) ? ? yes
P(2) N(1) 1.679(4) ? ? yes
P(2) C(13) 1.806(7) ? ? yes
P(2) C(19) 1.807(6) ? ? yes
P(3) O(3) 1.478(4) ? ? yes
P(3) N(3) 1.669(5) ? ? yes
P(3) C(25) 1.794(7) ? ? yes
P(3) C(31) 1.813(6) ? ? yes
P(4) N(3) 1.695(5) ? ? yes
P(4) C(37) 1.813(6) ? ? yes
P(4) C(43) 1.814(6) ? ? yes
C(1) C(2) 1.389(9) ? ? yes
C(1) C(6) 1.378(9) ? ? yes
C(2) C(3) 1.38(1) ? ? yes
C(3) C(4) 1.36(1) ? ? yes
C(4) C(5) 1.35(1) ? ? yes
C(5) C(6) 1.39(1) ? ? yes
C(7) C(8) 1.38(1) ? ? yes
C(7) C(12) 1.401(9) ? ? yes
C(8) C(9) 1.38(1) ? ? yes
C(9) C(10) 1.39(1) ? ? yes
C(10) C(11) 1.36(1) ? ? yes
C(11) C(12) 1.38(1) ? ? yes
C(13) C(14) 1.408(9) ? ? yes
C(13) C(18) 1.369(9) ? ? yes
C(14) C(15) 1.372(10) ? ? yes
C(15) C(16) 1.36(1) ? ? yes
C(16) C(17) 1.37(1) ? ? yes
C(17) C(18) 1.40(1) ? ? yes
C(19) C(20) 1.382(9) ? ? yes
C(19) C(24) 1.387(9) ? ? yes
C(20) C(21) 1.370(10) ? ? yes
C(21) C(22) 1.37(1) ? ? yes
C(22) C(23) 1.37(1) ? ? yes
C(23) C(24) 1.377(10) ? ? yes
C(25) C(26) 1.378(9) ? ? yes
C(25) C(30) 1.388(9) ? ? yes
C(26) C(27) 1.40(1) ? ? yes
C(27) C(28) 1.37(1) ? ? yes
C(28) C(29) 1.34(1) ? ? yes
C(29) C(30) 1.38(1) ? ? yes
C(31) C(32) 1.390(9) ? ? yes
C(31) C(36) 1.373(10) ? ? yes
C(32) C(33) 1.37(1) ? ? yes
C(33) C(34) 1.32(1) ? ? yes
C(34) C(35) 1.39(1) ? ? yes
C(35) C(36) 1.39(1) ? ? yes
C(37) C(38) 1.375(9) ? ? yes
C(37) C(42) 1.389(8) ? ? yes
C(38) C(39) 1.392(9) ? ? yes
C(39) C(40) 1.37(1) ? ? yes
C(40) C(41) 1.36(1) ? ? yes
C(41) C(42) 1.380(9) ? ? yes
C(43) C(44) 1.365(9) ? ? yes
C(43) C(48) 1.396(8) ? ? yes
C(44) C(45) 1.393(9) ? ? yes
C(45) C(46) 1.38(1) ? ? yes
C(46) C(47) 1.35(1) ? ? yes
C(47) C(48) 1.383(9) ? ? yes
